data_4003886
loop_
_publ_author_name
'Bao, Jin-Ke'
'Malliakas, Christos D.'
'Zhang, Chi'
'Cai, Songting'
'Chen, Haijie'
'Rettie, Alexander J. E.'
'Fisher, Brandon L.'
'Chung, Duck Young'
'Dravid, Vinayak P.'
'Kanatzidis, Mercouri G.'

_publ_section_title
;
 Quasi-Two-Dimensional Heterostructures (KM1&#x00A0;--&#x00A0;xTe)(LaTe3)
 (M = Mn and Zn) with Charge Density Waves
;
_journal_issue 6
_journal_name_full 'Chemistry of Materials'
_journal_page_first 2155
_journal_page_last 2164
_journal_paper_doi 10.1021/acs.chemmater.0c04923
_journal_volume 33
_journal_year 2021
_chemical_formula_sum 'K La Mn0.65 Te4'
_chemical_formula_weight 724.1
_space_group_IT_number 59
_space_group_name_Hall 'P 2ac 2ac -1ac'
_space_group_name_H-M_alt 'P m n m :1'
_space_group_ssg_name Pmnm(01/2\g)s00
_symmetry_cell_setting orthorhombic
_cell_angle_alpha 90
_cell_angle_beta 90
_cell_angle_gamma 90
_cell_formula_units_Z 2
_cell_length_a 4.4815(3)
_cell_length_b 21.6649(16)
_cell_length_c 4.5220(3)
_cell_measurement_temperature 293
_cell_modulation_dimension 1
_cell_volume 439.05(5)
_diffrn_ambient_temperature 293
_diffrn_detector 'image plate (34 cm diameter)'
_diffrn_detector_area_resol_mean 6.67
_diffrn_detector_type STOE
_diffrn_measured_fraction_theta_full 0.99
_diffrn_measured_fraction_theta_max 0.99
_diffrn_measurement_details ' 200 frames, detector distance = 100 mm'
_diffrn_measurement_device 'four-circle diffractometer'
_diffrn_measurement_device_type 'IPDS Stoe'
_diffrn_measurement_method '??integration method??'
_diffrn_radiation_collimation '0.5 mm diameter, monocapillary'
_diffrn_radiation_monochromator graphite
_diffrn_radiation_polarisn_norm 0
_diffrn_radiation_probe x-ray
_diffrn_radiation_source 'X-ray tube'
_diffrn_radiation_type 'Mo K\a'
_diffrn_radiation_wavelength 0.71075
_diffrn_reflns_av_R_equivalents 0.0275
_diffrn_reflns_av_unetI/netI 0.0066
_diffrn_reflns_limit_h_max 6
_diffrn_reflns_limit_h_min -6
_diffrn_reflns_limit_index_m_1_max 2
_diffrn_reflns_limit_index_m_1_min -2
_diffrn_reflns_limit_k_max 30
_diffrn_reflns_limit_k_min -30
_diffrn_reflns_limit_l_max 6
_diffrn_reflns_limit_l_min -6
_diffrn_reflns_number 18531
_diffrn_reflns_theta_full 29.2
_diffrn_reflns_theta_max 29.2
_diffrn_reflns_theta_min 2.82
_diffrn_source 'sealed X-ray tube, 12 x 0.4 mm long-fine focus'
_diffrn_source_current 40
_diffrn_source_power 2.00
_diffrn_source_voltage 50
_exptl_absorpt_coefficient_mu 19.157
_exptl_absorpt_correction_T_max 0.8553
_exptl_absorpt_correction_T_min 0.0949
_exptl_absorpt_correction_type integration
_exptl_absorpt_process_details 'STOE X-SHAPE2'
_exptl_crystal_density_diffrn 5.4774
_exptl_crystal_description plate
_exptl_crystal_F_000 601
_exptl_crystal_size_max 0.13
_exptl_crystal_size_mid 0.10
_exptl_crystal_size_min 0.007
_refine_diff_density_max 4.51
_refine_diff_density_min -4.01
_refine_ls_extinction_coef 2250(150)
_refine_ls_extinction_method 'B-C type 1 Gaussian isotropic (Becker & Coppens, 1974)'
_refine_ls_goodness_of_fit_gt 4.09
_refine_ls_goodness_of_fit_ref 3.22
_refine_ls_number_constraints 0
_refine_ls_number_parameters 89
_refine_ls_number_reflns 3087
_refine_ls_number_restraints 0
_refine_ls_R_factor_all 0.0728
_refine_ls_R_factor_gt 0.0535
_refine_ls_shift/su_max 0.0293
_refine_ls_shift/su_mean 0.0026
_refine_ls_structure_factor_coef Fsqd
_refine_ls_weighting_details w=1/(\s^2^(I)+0.0004I^2^)
_refine_ls_weighting_scheme sigma
_refine_ls_wR_factor_gt 0.1317
_refine_ls_wR_factor_ref 0.1341
_reflns_number_gt 1879
_reflns_number_total 3087
_reflns_threshold_expression I>2\s(I)
_cod_data_source_file cm0c04923_si_002.cif
_cod_data_source_block I
_cod_depositor_comments
;
The following automatic conversions were performed:

data item '_diffrn_radiation_probe' value 'X-ray' was changed to
'x-ray' in accordance with the
/home/data/users/saulius/crontab/automatic-downloads/rss-feeds/ACS/lib/dictionaries/cif_core.dic
dictionary named 'cif_core.dic' version 2.4.2 last updated on
2011-04-26.

Automatic conversion script
Id: cif_fix_values 7556 2019-12-06 15:28:31Z antanas 

 Adding full bibliography for 4003886.cif.
;
_cod_database_code 4003886

loop_
_space_group_symop_id
_space_group_symop_operation_xyz
1 x,y,z
2 -x+0.5,-y,z+0.5
3 -x,y,-z
4 x+0.5,-y,-z+0.5
5 -x+0.5,-y,-z+0.5
6 x,y,-z
7 x+0.5,-y,z+0.5
8 -x,y,z

loop_
_space_group_symop_ssg_id
_space_group_symop_ssg_operation_algebraic
1 x1,x2,x3,x4
2 -x1+1/2,-x2,x3+1/2,-x2+x4+1/2
3 -x1,x2,-x3,x2-x4
4 x1+1/2,-x2,-x3+1/2,-x4+1/2
5 -x1+1/2,-x2,-x3+1/2,-x4
6 x1,x2,-x3,x2-x4+1/2
7 x1+1/2,-x2,x3+1/2,-x2+x4
8 -x1,x2,x3,x4+1/2

loop_
_atom_site_label
_atom_site_type_symbol
_atom_site_fract_x
_atom_site_fract_y
_atom_site_fract_z
_atom_site_adp_type
_atom_site_U_iso_or_equiv
_atom_site_site_symmetry_multiplicity
_atom_site_occupancy
_atom_site_calc_flag
_atom_site_refinement_flags
_atom_site_disorder_assembly
_atom_site_disorder_group
La1 La 0 0.40382(2) 0 Uani 0.01985(15) 2 1 d . . .
Te1 Te 0.5 0.44388(3) 0.5 Uani 0.01925(16) 2 1 d . . .
Te2 Te 0 0.28577(3) 0.5 Uani 0.02969(19) 2 1 d . . .
Te3 Te 0.5 0.28627(3) 0 Uani 0.02791(18) 2 1 d . . .
Te4 Te 0 0.07513(4) 0 Uani 0.0345(2) 2 1 d . . .
Mn1 Mn 0.5 -0.00018(12) 0 Uani 0.0356(9) 2 0.650(12) d . . .
K1 K 0.5 0.15247(12) 0.5 Uani 0.0402(7) 2 1 d . . .

loop_
_atom_site_aniso_label
_atom_site_aniso_type_symbol
_atom_site_aniso_U_11
_atom_site_aniso_U_22
_atom_site_aniso_U_33
_atom_site_aniso_U_12
_atom_site_aniso_U_13
_atom_site_aniso_U_23
La1 La 0.0194(3) 0.0215(3) 0.0186(3) 0 0 0
Te1 Te 0.0184(3) 0.0213(3) 0.0181(3) 0 0 0
Te2 Te 0.0397(4) 0.0241(3) 0.0254(3) 0 0 0
Te3 Te 0.0360(4) 0.0239(3) 0.0238(3) 0 0 0
Te4 Te 0.0332(4) 0.0356(3) 0.0346(3) 0 0 0
Mn1 Mn 0.0361(16) 0.0320(16) 0.0386(16) 0 0 0
K1 K 0.0418(14) 0.0346(12) 0.0442(13) 0 0 0

loop_
_atom_site_displace_Fourier_atom_site_label
_atom_site_displace_Fourier_axis
_atom_site_displace_Fourier_wave_vector_seq_id
_atom_site_displace_Fourier_param_cos
_atom_site_displace_Fourier_param_sin
La1 x 1 0.00871(12) -0.00271(4)
La1 y 1 0 0
La1 z 1 0 0
La1 x 2 0 0
La1 y 2 0.00065(4) -0.00045(3)
La1 z 2 0.00060(8) 0.00086(12)
Te1 x 1 0.00075(14) -0.00013(3)
Te1 y 1 0 0
Te1 z 1 0 0
Te1 x 2 0 0
Te1 y 2 -0.00050(5) 0.000185(17)
Te1 z 2 0.00016(6) 0.00044(16)
Te2 x 1 -0.0334(2) 0.02659(18)
Te2 y 1 0 0
Te2 z 1 0 0
Te2 x 2 0 0
Te2 y 2 -0.000183(14) 0.00080(6)
Te2 z 2 -0.0102(2) -0.00232(5)
Te3 x 1 0.0259(2) -0.02060(16)
Te3 y 1 0 0
Te3 z 1 0 0
Te3 x 2 0 0
Te3 y 2 0.000064(14) -0.00028(6)
Te3 z 2 -0.0048(2) -0.00112(5)
Te4 x 1 -0.00103(5) 0.0043(2)
Te4 y 1 0 0
Te4 z 1 0 0
Te4 x 2 0 0
Te4 y 2 -0.00065(6) -0.00033(3)
Te4 z 2 -0.00005(10) 0.00010(20)
Mn1 x 1 0.0000(20) 0.0048(10)
Mn1 y 1 0 0
Mn1 z 1 0 0
Mn1 x 2 0 0
Mn1 y 2 0 0
Mn1 z 2 0.0000(10) 0.0028(6)
K1 x 1 -0.0064(3) 0.0124(6)
K1 y 1 0 0
K1 z 1 0 0
K1 x 2 0 0
K1 y 2 0.00045(13) 0.00064(18)
K1 z 2 0.0019(7) -0.0014(5)

loop_
_atom_site_displace_special_func_atom_site_label
_atom_site_displace_special_func_sawtooth_ax
_atom_site_displace_special_func_sawtooth_ay
_atom_site_displace_special_func_sawtooth_az
_atom_site_displace_special_func_sawtooth_c
_atom_site_displace_special_func_sawtooth_w
? ? ? ? ? ?

loop_
_atom_site_Fourier_wave_vector_seq_id
_jana_atom_site_fourier_wave_vector_q1_coeff
1 1
2 2

loop_
_atom_site_occ_Fourier_atom_site_label
_atom_site_occ_Fourier_wave_vector_seq_id
_atom_site_occ_Fourier_param_cos
_atom_site_occ_Fourier_param_sin
? ? ? ?

loop_
_atom_site_occ_special_func_atom_site_label
_atom_site_occ_special_func_crenel_c
_atom_site_occ_special_func_crenel_w
? ? ?

loop_
_atom_site_U_Fourier_atom_site_label
_atom_site_U_Fourier_tens_elem
_atom_site_U_Fourier_wave_vector_seq_id
_atom_site_U_Fourier_param_cos
_atom_site_U_Fourier_param_sin
La1 U11 1 0 0
La1 U22 1 0 0
La1 U33 1 0 0
La1 U12 1 -0.0001(2) 0.00002(7)
La1 U13 1 0.00009(5) 0.00027(16)
La1 U23 1 0 0
La1 U11 2 0.0006(3) -0.0004(2)
La1 U22 2 -0.0001(4) 0.0000(3)
La1 U33 2 0.0000(2) 0.00002(15)
La1 U12 2 0 0
La1 U13 2 0 0
La1 U23 2 -0.00030(16) -0.0004(2)
Te1 U11 1 0 0
Te1 U22 1 0 0
Te1 U33 1 0 0
Te1 U12 1 0.0003(2) -0.00005(4)
Te1 U13 1 -0.00003(3) -0.00017(18)
Te1 U23 1 0 0
Te1 U11 2 -0.0005(4) 0.00017(15)
Te1 U22 2 -0.0003(5) 0.00010(17)
Te1 U33 2 0.0001(3) -0.00002(10)
Te1 U12 2 0 0
Te1 U13 2 0 0
Te1 U23 2 0.00011(11) 0.0003(3)
Te2 U11 1 0 0
Te2 U22 1 0 0
Te2 U33 1 0 0
Te2 U12 1 0.0023(3) -0.0019(3)
Te2 U13 1 0.0022(2) 0.0028(3)
Te2 U23 1 0 0
Te2 U11 2 0.0020(2) -0.0086(9)
Te2 U22 2 0.00027(12) -0.0012(5)
Te2 U33 2 -0.00027(9) 0.0012(4)
Te2 U12 2 0 0
Te2 U13 2 0 0
Te2 U23 2 0.0000(4) -0.00001(10)
Te3 U11 1 0 0
Te3 U22 1 0 0
Te3 U33 1 0 0
Te3 U12 1 0.0005(3) -0.0004(2)
Te3 U13 1 -0.0013(2) -0.0017(3)
Te3 U23 1 0 0
Te3 U11 2 0.00150(18) -0.0064(8)
Te3 U22 2 0.00034(11) -0.0015(5)
Te3 U33 2 -0.00035(9) 0.0015(4)
Te3 U12 2 0 0
Te3 U13 2 0 0
Te3 U23 2 0.0000(4) 0.00000(9)
Te4 U11 1 0 0
Te4 U22 1 0 0
Te4 U33 1 0 0
Te4 U12 1 -0.00005(7) 0.0002(3)
Te4 U13 1 0.0011(3) 0.00027(7)
Te4 U23 1 0 0
Te4 U11 2 -0.0003(5) -0.0002(3)
Te4 U22 2 0.0001(6) 0.0000(3)
Te4 U33 2 -0.0001(4) -0.00005(19)
Te4 U12 2 0 0
Te4 U13 2 0 0
Te4 U23 2 -0.00009(18) 0.0002(4)
Mn1 U11 1 0 0
Mn1 U22 1 0 0
Mn1 U33 1 0 0
Mn1 U12 1 0.000000(4) 0.0004(9)
Mn1 U13 1 0 0
Mn1 U23 1 0 0
Mn1 U11 2 0 0
Mn1 U22 2 0 0
Mn1 U33 2 0 0
Mn1 U12 2 0 0
Mn1 U13 2 0 0
Mn1 U23 2 0.000000(3) 0.000(2)
K1 U11 1 0 0
K1 U22 1 0 0
K1 U33 1 0 0
K1 U12 1 -0.0011(6) 0.0022(11)
K1 U13 1 0.0007(9) 0.0004(5)
K1 U23 1 0 0
K1 U11 2 -0.0019(14) -0.003(2)
K1 U22 2 -0.0005(13) -0.0007(18)
K1 U33 2 0.0008(10) 0.0012(14)
K1 U12 2 0 0
K1 U13 2 0 0
K1 U23 2 0.0008(13) -0.0006(9)

loop_
_atom_type_symbol
_atom_type_scat_dispersion_real
_atom_type_scat_dispersion_imag
_atom_type_scat_source
K 0.2009 0.2494 'International Tables Vol C tables 4.2.6.8 and 6.1.1.1'
La -0.2871 2.4523 'International Tables Vol C tables 4.2.6.8 and 6.1.1.1'
Mn 0.3368 0.7283 'International Tables Vol C tables 4.2.6.8 and 6.1.1.1'
Te -0.5308 1.6751 'International Tables Vol C tables 4.2.6.8 and 6.1.1.1'

loop_
_cell_wave_vector_seq_id
_cell_wave_vector_x
_cell_wave_vector_y
_cell_wave_vector_z
1 0.000000 0.500000 0.3478(3)

loop_
_exptl_crystal_face_index_h
_exptl_crystal_face_index_k
_exptl_crystal_face_index_l
_exptl_crystal_face_perp_dist
? ? ? ?

loop_
_geom_angle_atom_site_label_1
_geom_angle_atom_site_label_2
_geom_angle_atom_site_label_3
_geom_angle_site_ssg_symmetry_1
_geom_angle_site_ssg_symmetry_2
_geom_angle_site_ssg_symmetry_3
_geom_angle_av
_geom_angle_min
_geom_angle_max
_geom_angle_publ_flag
Te1 La1 Te1 1_4545 . 1_4555 86.515(18) 85.778(19) 87.528(19) ?
Te1 La1 Te1 1_4545 . 1_5545 85.547(18) 85.479(19) 85.616(18) ?
Te1 La1 Te1 1_4545 . . 149.49(3) 149.12(4) 149.84(4) ?
Te1 La1 Te1 1_4545 . 2_5645 74.75(2) 74.31(2) 75.38(2) ?
Te1 La1 Te2 1_4545 . 1_5545 75.10(2) 72.67(3) 77.65(2) ?
Te1 La1 Te2 1_4545 . . 130.63(3) 126.98(2) 134.08(3) ?
Te1 La1 Te3 1_4545 . 1_4555 75.47(2) 74.52(2) 76.37(2) ?
Te1 La1 Te3 1_4545 . . 130.24(3) 128.92(2) 131.41(2) ?
Te1 La1 Te1 1_4555 . 1_5545 149.49(3) 149.12(3) 149.84(3) ?
Te1 La1 Te1 1_4555 . . 85.547(18) 85.479(18) 85.616(17) ?
Te1 La1 Te1 1_4555 . 2_5645 74.75(2) 74.31(2) 75.38(2) ?
Te1 La1 Te2 1_4555 . 1_5545 130.58(3) 126.98(3) 134.08(3) ?
Te1 La1 Te2 1_4555 . . 75.14(2) 72.67(2) 77.65(2) ?
Te1 La1 Te3 1_4555 . 1_4555 75.47(2) 74.52(2) 76.37(2) ?
Te1 La1 Te3 1_4555 . . 130.24(3) 128.92(2) 131.41(3) ?
Te1 La1 Te1 1_5545 . . 86.515(18) 85.778(19) 87.528(19) ?
Te1 La1 Te1 1_5545 . 2_5645 74.75(2) 74.31(2) 75.38(2) ?
Te1 La1 Te2 1_5545 . 1_5545 75.14(2) 72.67(3) 77.65(2) ?
Te1 La1 Te2 1_5545 . . 130.58(3) 126.98(2) 134.08(3) ?
Te1 La1 Te3 1_5545 . 1_4555 130.24(3) 128.92(2) 131.41(2) ?
Te1 La1 Te3 1_5545 . . 75.47(2) 74.52(2) 76.37(2) ?
Te1 La1 Te1 . . 2_5645 74.75(2) 74.31(2) 75.38(2) ?
Te1 La1 Te2 . . 1_5545 130.63(3) 126.98(3) 134.08(3) ?
Te1 La1 Te2 . . . 75.10(2) 72.67(2) 77.65(2) ?
Te1 La1 Te3 . . 1_4555 130.24(3) 128.92(2) 131.41(3) ?
Te1 La1 Te3 . . . 75.47(2) 74.52(2) 76.37(2) ?
Te1 La1 Te2 2_5645 . 1_5545 138.43(3) 137.81(2) 139.07(2) ?
Te1 La1 Te2 2_5645 . . 138.43(3) 137.81(3) 139.07(3) ?
Te1 La1 Te3 2_5645 . 1_4555 138.67(2) 138.21(3) 139.40(3) ?
Te1 La1 Te3 2_5645 . . 138.67(2) 138.21(3) 139.40(3) ?
Te2 La1 Te2 1_5545 . . 83.01(3) 81.76(3) 84.22(3) ?
Te2 La1 Te3 1_5545 . 1_4555 55.78(2) 51.67(2) 58.73(2) ?
Te2 La1 Te3 1_5545 . . 55.82(2) 51.67(2) 58.73(2) ?
Te2 La1 Te3 . . 1_4555 55.82(2) 51.67(2) 58.73(2) ?
Te2 La1 Te3 . . . 55.78(2) 51.67(2) 58.73(2) ?
Te3 La1 Te3 1_4555 . . 82.66(3) 82.39(3) 82.93(3) ?
La1 Te1 La1 . . 1_5565 86.516(17) 86.275(18) 86.97(2) ?
La1 Te1 La1 . . 1_6555 85.547(18) 85.479(16) 85.616(17) ?
La1 Te1 La1 . . 1_6565 149.50(4) 149.18(4) 149.66(3) ?
La1 Te1 La1 . . 2_5655 105.26(2) 104.66(3) 105.91(2) ?
La1 Te1 La1 1_5565 . 1_6555 149.50(4) 149.18(4) 149.66(3) ?
La1 Te1 La1 1_5565 . 1_6565 85.547(18) 85.479(16) 85.616(17) ?
La1 Te1 La1 1_5565 . 2_5655 105.25(2) 104.66(2) 105.91(3) ?
La1 Te1 La1 1_6555 . 1_6565 86.522(17) 86.275(18) 86.97(2) ?
La1 Te1 La1 1_6555 . 2_5655 105.25(2) 104.66(3) 105.91(2) ?
La1 Te1 La1 1_6565 . 2_5655 105.25(2) 104.66(2) 105.91(3) ?
La1 Te2 La1 . . 1_5565 82.86(3) 82.69(4) 83.04(4) ?
La1 Te2 Te3 . . 1_4555 61.66(3) 59.93(3) 62.92(3) ?
La1 Te2 Te3 . . 1_4565 117.82(4) 112.92(4) 121.99(5) ?
La1 Te2 Te3 . . . 61.68(3) 59.93(3) 62.92(3) ?
La1 Te2 Te3 . . 1_5565 117.90(4) 112.92(4) 121.99(5) ?
La1 Te2 Te3 1_5565 . 1_4555 117.82(4) 112.92(4) 121.99(5) ?
La1 Te2 Te3 1_5565 . 1_4565 61.67(3) 59.93(3) 62.92(3) ?
La1 Te2 Te3 1_5565 . . 117.90(4) 112.92(4) 121.99(5) ?
La1 Te2 Te3 1_5565 . 1_5565 61.69(3) 59.93(3) 62.92(3) ?
Te3 Te2 Te3 1_4555 . 1_4565 90.69(3) 83.78(3) 97.07(3) ?
Te3 Te2 Te3 1_4555 . . 89.24(2) 87.90(3) 90.62(3) ?
Te3 Te2 Te3 1_4555 . 1_5565 175.73(3) 172.85(3) 179.84(5) ?
Te3 Te2 Te3 1_4565 . . 175.71(3) 172.85(3) 179.84(5) ?
Te3 Te2 Te3 1_4565 . 1_5565 89.26(2) 87.90(3) 90.62(3) ?
Te3 Te2 Te3 . . 1_5565 90.80(3) 83.78(3) 97.07(3) ?
La1 Te3 La1 . . 1_6555 82.66(3) 82.39(3) 82.93(3) ?
La1 Te3 Te2 . . 1_5545 62.52(3) 59.83(3) 65.43(3) ?
La1 Te3 Te2 . . . 62.54(3) 59.83(3) 65.43(3) ?
La1 Te3 Te2 . . 1_6545 117.74(4) 116.36(3) 119.91(3) ?
La1 Te3 Te2 . . 1_6555 117.76(4) 116.36(4) 119.91(3) ?
La1 Te3 Te2 1_6555 . 1_5545 117.76(4) 116.36(3) 119.91(3) ?
La1 Te3 Te2 1_6555 . . 117.74(4) 116.36(4) 119.91(3) ?
La1 Te3 Te2 1_6555 . 1_6545 62.54(3) 59.83(3) 65.43(3) ?
La1 Te3 Te2 1_6555 . 1_6555 62.52(3) 59.83(3) 65.43(3) ?
Te2 Te3 Te2 1_5545 . . 90.76(3) 83.80(3) 95.91(3) ?
Te2 Te3 Te2 1_5545 . 1_6545 89.24(2) 87.90(3) 90.62(3) ?
Te2 Te3 Te2 1_5545 . 1_6555 176.12(3) 173.63(3) 179.48(6) ?
Te2 Te3 Te2 . . 1_6545 176.12(3) 173.63(3) 179.48(6) ?
Te2 Te3 Te2 . . 1_6555 89.24(2) 87.90(2) 90.62(3) ?
Te2 Te3 Te2 1_6545 . 1_6555 90.76(3) 83.80(3) 95.91(3) ?
Mn1 Te4 Mn1 1_4555 . . 107.88(10) 107.35(11) 108.41(9) ?
Mn1 Te4 Mn1 1_4555 . 2_5545 69.92(10) 69.39(10) 70.72(9) ?
Mn1 Te4 Mn1 1_4555 . 2_5555 69.92(10) 69.39(10) 70.72(9) ?
Mn1 Te4 Mn1 . . 2_5545 69.92(10) 69.39(10) 70.72(9) ?
Mn1 Te4 Mn1 . . 2_5555 69.92(10) 69.39(10) 70.72(9) ?
Mn1 Te4 Mn1 2_5545 . 2_5555 108.64(8) 107.86(9) 109.41(9) ?
Te4 Mn1 Te4 . . 1_6555 107.88(9) 107.35(9) 108.41(9) ?
Te4 Mn1 Te4 . . 2_5545 110.08(8) 109.29(8) 110.56(8) ?
Te4 Mn1 Te4 . . 2_5555 110.08(8) 109.29(8) 110.56(8) ?
Te4 Mn1 Mn1 . . 2_5545 55.21(8) 54.95(7) 55.39(9) ?
Te4 Mn1 Mn1 . . 2_5555 55.22(8) 54.95(7) 55.39(9) ?
Te4 Mn1 Mn1 . . 2_6545 124.58(9) 124.01(11) 125.04(11) ?
Te4 Mn1 Mn1 . . 2_6555 124.58(9) 124.01(11) 125.04(11) ?
Te4 Mn1 Te4 1_6555 . 2_5545 110.08(8) 109.29(8) 110.56(8) ?
Te4 Mn1 Te4 1_6555 . 2_5555 110.08(8) 109.29(8) 110.56(8) ?
Te4 Mn1 Mn1 1_6555 . 2_5545 124.58(9) 124.01(11) 125.04(11) ?
Te4 Mn1 Mn1 1_6555 . 2_5555 124.58(9) 124.01(11) 125.04(11) ?
Te4 Mn1 Mn1 1_6555 . 2_6545 55.22(8) 54.95(7) 55.39(9) ?
Te4 Mn1 Mn1 1_6555 . 2_6555 55.21(8) 54.95(7) 55.39(9) ?
Te4 Mn1 Te4 2_5545 . 2_5555 108.63(9) 108.34(9) 108.93(9) ?
Te4 Mn1 Mn1 2_5545 . 2_5545 54.87(7) 54.32(8) 55.26(8) ?
Te4 Mn1 Mn1 2_5545 . 2_5555 125.33(11) 124.98(14) 125.69(12) ?
Te4 Mn1 Mn1 2_5545 . 2_6545 54.87(7) 54.32(8) 55.26(8) ?
Te4 Mn1 Mn1 2_5545 . 2_6555 125.34(11) 124.98(14) 125.69(12) ?
Te4 Mn1 Mn1 2_5555 . 2_5545 125.34(11) 124.98(14) 125.69(12) ?
Te4 Mn1 Mn1 2_5555 . 2_5555 54.87(7) 54.32(8) 55.26(8) ?
Te4 Mn1 Mn1 2_5555 . 2_6545 125.33(11) 124.98(14) 125.69(12) ?
Te4 Mn1 Mn1 2_5555 . 2_6555 54.87(7) 54.32(8) 55.26(8) ?
Mn1 Mn1 Mn1 2_5545 . 2_5555 90.52(11) 89.96(14) 90.82(8) ?
Mn1 Mn1 Mn1 2_5545 . 2_6545 89.48(9) 88.92(9) 90.05(10) ?
Mn1 Mn1 Mn1 2_5545 . 2_6555 179.53(12) 179.23(13) 179.72(11) ?
Mn1 Mn1 Mn1 2_5555 . 2_6545 179.53(12) 179.23(12) 179.72(11) ?
Mn1 Mn1 Mn1 2_5555 . 2_6555 89.48(9) 88.92(10) 90.05(10) ?
Mn1 Mn1 Mn1 2_6545 . 2_6555 90.52(11) 89.96(14) 90.82(8) ?

loop_
_geom_bond_atom_site_label_1
_geom_bond_atom_site_label_2
_geom_bond_site_ssg_symmetry_1
_geom_bond_site_ssg_symmetry_2
_geom_bond_distance_av
_geom_bond_distance_min
_geom_bond_distance_max
_geom_bond_publ_flag
La1 Te1 . 1_4545 3.300(5) 3.271(5) 3.325(5) ?
La1 Te1 . 1_4555 3.300(5) 3.271(5) 3.325(5) ?
La1 Te1 . 1_5545 3.300(5) 3.271(5) 3.325(5) ?
La1 Te1 . . 3.300(5) 3.271(5) 3.325(5) ?
La1 Te1 . 2_5645 3.2998(12) 3.2943(15) 3.3051(15) ?
La1 Te2 . 1_5545 3.4174(12) 3.3960(13) 3.4384(13) ?
La1 Te2 . . 3.4174(12) 3.3960(14) 3.4384(14) ?
La1 Te3 . 1_4555 3.393(5) 3.331(6) 3.472(6) ?
La1 Te3 . . 3.393(5) 3.331(6) 3.472(6) ?
Te2 Te3 . 1_4555 3.188(6) 2.940(7) 3.360(7) ?
Te2 Te3 . 1_4565 3.188(6) 2.940(7) 3.360(7) ?
Te2 Te3 . . 3.186(6) 2.940(7) 3.360(7) ?
Te2 Te3 . 1_5565 3.184(6) 2.940(7) 3.360(7) ?
Te4 Mn1 . 1_4555 2.772(7) 2.763(7) 2.783(7) ?
Te4 Mn1 . . 2.772(7) 2.763(7) 2.783(7) ?
Te4 Mn1 . 2_5545 2.784(2) 2.777(3) 2.790(3) ?
Te4 Mn1 . 2_5555 2.784(2) 2.777(3) 2.790(3) ?
Mn1 Mn1 . 2_5545 3.184(6) 3.166(7) 3.215(7) ?
Mn1 Mn1 . 2_5555 3.183(6) 3.166(7) 3.215(7) ?
Mn1 Mn1 . 2_6545 3.183(6) 3.166(7) 3.215(7) ?
Mn1 Mn1 . 2_6555 3.184(6) 3.166(7) 3.215(7) ?

loop_
_geom_hbond_atom_site_label_D
_geom_hbond_atom_site_label_H
_geom_hbond_atom_site_label_A
_geom_hbond_site_symmetry_D
_geom_hbond_site_symmetry_H
_geom_hbond_site_symmetry_A
_geom_hbond_distance_DH
_geom_hbond_distance_HA
_geom_hbond_distance_DA
_geom_hbond_angle_DHA
_geom_hbond_publ_flag
? ? ? ? ? ? ? ? ? ? ?

loop_
_geom_torsion_atom_site_label_1
_geom_torsion_atom_site_label_2
_geom_torsion_atom_site_label_3
_geom_torsion_atom_site_label_4
_geom_torsion_site_ssg_symmetry_1
_geom_torsion_site_ssg_symmetry_2
_geom_torsion_site_ssg_symmetry_3
_geom_torsion_site_ssg_symmetry_4
_geom_torsion_av
_geom_torsion_min
_geom_torsion_max
? ? ? ? ? ? ? ? ? ? ?

loop_
_restr_angle_atom_site_label_1
_restr_angle_site_symmetry_1
_restr_angle_atom_site_label_2
_restr_angle_site_symmetry_2
_restr_angle_atom_site_label_3
_restr_angle_site_symmetry_3
_restr_angle_target
_restr_angle_target_weight_param
? ? ? ? ? ? ? ?

loop_
_restr_distance_atom_site_label_1
_restr_distance_site_symmetry_1
_restr_distance_atom_site_label_2
_restr_distance_site_symmetry_2
_restr_distance_target
_restr_distance_target_weight_param
? ? ? ? ? ?

loop_
_restr_equal_angle_atom_site_label_1
_restr_equal_angle_site_symmetry_1
_restr_equal_angle_atom_site_label_2
_restr_equal_angle_site_symmetry_2
_restr_equal_angle_atom_site_label_3
_restr_equal_angle_site_symmetry_3
_restr_equal_angle_class_class_id
_restr_equal_angle_class_target_weight_param
? ? ? ? ? ? ? ?

loop_
_restr_equal_distance_atom_site_label_1
_restr_equal_distance_site_symmetry_1
_restr_equal_distance_atom_site_label_2
_restr_equal_distance_site_symmetry_2
_restr_equal_distance_class_class_id
_restr_equal_distance_class_target_weight_param
? ? ? ? ? ?

loop_
_restr_equal_torsion_atom_site_label_1
_restr_equal_torsion_site_symmetry_1
_restr_equal_torsion_atom_site_label_2
_restr_equal_torsion_site_symmetry_2
_restr_equal_torsion_atom_site_label_3
_restr_equal_torsion_site_symmetry_3
_restr_equal_torsion_atom_site_label_4
_restr_equal_torsion_site_symmetry_4
_restr_equal_torsion_class_class_id
_restr_equal_torsion_class_target_weight_param
? ? ? ? ? ? ? ? ? ?

loop_
_restr_torsion_atom_site_label_1
_restr_torsion_site_symmetry_1
_restr_torsion_atom_site_label_2
_restr_torsion_site_symmetry_2
_restr_torsion_atom_site_label_3
_restr_torsion_site_symmetry_3
_restr_torsion_atom_site_label_4
_restr_torsion_site_symmetry_4
_restr_torsion_angle_target
_restr_torsion_weight_param
? ? ? ? ? ? ? ? ? ?

loop_
_twin_individual_id
_twin_individual_mass_fraction_refined
_twin_individual_twin_matrix_11
_twin_individual_twin_matrix_12
_twin_individual_twin_matrix_13
_twin_individual_twin_matrix_21
_twin_individual_twin_matrix_22
_twin_individual_twin_matrix_23
_twin_individual_twin_matrix_31
_twin_individual_twin_matrix_32
_twin_individual_twin_matrix_33
? ? ? ? ? ? ? ? ? ? ?

loop_
_jana_atom_site_adp_c_label
_jana_atom_site_adp_c_type_symbol
_jana_atom_site_adp_c_111
_jana_atom_site_adp_c_112
_jana_atom_site_adp_c_113
_jana_atom_site_adp_c_122
_jana_atom_site_adp_c_123
_jana_atom_site_adp_c_133
_jana_atom_site_adp_c_222
_jana_atom_site_adp_c_223
_jana_atom_site_adp_c_233
_jana_atom_site_adp_c_333
? ? ? ? ? ? ? ? ? ? ? ?

loop_
_jana_atom_site_adp_d_label
_jana_atom_site_adp_d_type_symbol
_jana_atom_site_adp_d_1111
_jana_atom_site_adp_d_1112
_jana_atom_site_adp_d_1113
_jana_atom_site_adp_d_1122
_jana_atom_site_adp_d_1123
_jana_atom_site_adp_d_1133
_jana_atom_site_adp_d_1222
_jana_atom_site_adp_d_1223
_jana_atom_site_adp_d_1233
_jana_atom_site_adp_d_1333
_jana_atom_site_adp_d_2222
_jana_atom_site_adp_d_2223
_jana_atom_site_adp_d_2233
_jana_atom_site_adp_d_2333
_jana_atom_site_adp_d_3333
? ? ? ? ? ? ? ? ? ? ? ? ? ? ? ? ?

loop_
_jana_atom_site_adp_e_label
_jana_atom_site_adp_e_type_symbol
_jana_atom_site_adp_e_11111
_jana_atom_site_adp_e_11112
_jana_atom_site_adp_e_11113
_jana_atom_site_adp_e_11122
_jana_atom_site_adp_e_11123
_jana_atom_site_adp_e_11133
_jana_atom_site_adp_e_11222
_jana_atom_site_adp_e_11223
_jana_atom_site_adp_e_11233
_jana_atom_site_adp_e_11333
_jana_atom_site_adp_e_12222
_jana_atom_site_adp_e_12223
_jana_atom_site_adp_e_12233
_jana_atom_site_adp_e_12333
_jana_atom_site_adp_e_13333
_jana_atom_site_adp_e_22222
_jana_atom_site_adp_e_22223
_jana_atom_site_adp_e_22233
_jana_atom_site_adp_e_22333
_jana_atom_site_adp_e_23333
_jana_atom_site_adp_e_33333
? ? ? ? ? ? ? ? ? ? ? ? ? ? ? ? ? ? ? ? ? ? ?

loop_
_jana_atom_site_adp_f_label
_jana_atom_site_adp_f_type_symbol
_jana_atom_site_adp_f_111111
_jana_atom_site_adp_f_111112
_jana_atom_site_adp_f_111113
_jana_atom_site_adp_f_111122
_jana_atom_site_adp_f_111123
_jana_atom_site_adp_f_111133
_jana_atom_site_adp_f_111222
_jana_atom_site_adp_f_111223
_jana_atom_site_adp_f_111233
_jana_atom_site_adp_f_111333
_jana_atom_site_adp_f_112222
_jana_atom_site_adp_f_112223
_jana_atom_site_adp_f_112233
_jana_atom_site_adp_f_112333
_jana_atom_site_adp_f_113333
_jana_atom_site_adp_f_122222
_jana_atom_site_adp_f_122223
_jana_atom_site_adp_f_122233
_jana_atom_site_adp_f_122333
_jana_atom_site_adp_f_123333
_jana_atom_site_adp_f_133333
_jana_atom_site_adp_f_222222
_jana_atom_site_adp_f_222223
_jana_atom_site_adp_f_222233
_jana_atom_site_adp_f_222333
_jana_atom_site_adp_f_223333
_jana_atom_site_adp_f_233333
_jana_atom_site_adp_f_333333
? ? ? ? ? ? ? ? ? ? ? ? ? ? ? ? ? ? ? ? ? ? ? ? ? ? ? ? ? ?

loop_
_jana_atom_site_crenel_ortho_func_id
_jana_atom_site_crenel_ortho_func_c
_jana_atom_site_crenel_ortho_func_w
_jana_atom_site_crenel_ortho_func_eps
? ? ? ?

loop_
_jana_atom_site_occ_fourier_absolute_site_label
_jana_atom_site_occ_fourier_absolute
? ?

loop_
_jana_atom_site_occ_legendre_atom_site_label
_jana_atom_site_occ_legendre_param_order
_jana_atom_site_occ_legendre_param_coeff
? ? ?

loop_
_jana_atom_site_occ_xharm_atom_site_label
_jana_atom_site_occ_xharm_param_order
_jana_atom_site_occ_xharm_param_coeff
? ? ?

loop_
_jana_atom_site_occ_crenel_ortho_atom_site_label
_jana_atom_site_occ_crenel_ortho_param_order
_jana_atom_site_occ_crenel_ortho_id
_jana_atom_site_occ_crenel_ortho_param_coeff
? ? ? ?

loop_
_jana_atom_site_displace_legendre_atom_site_label
_jana_atom_site_displace_legendre_axis
_jana_atom_site_displace_legendre_param_order
_jana_atom_site_displace_legendre_param_coeff
? ? ? ?

loop_
_jana_atom_site_displace_xharm_site_label
_jana_atom_site_displace_xharm_axis
_jana_atom_site_displace_xharm_param_order
_jana_atom_site_displace_xharm_param_coeff
? ? ? ?

loop_
_jana_atom_site_displace_crenel_ortho_atom_site_label
_jana_atom_site_displace_crenel_ortho_axis
_jana_atom_site_displace_crenel_ortho_id
_jana_atom_site_displace_crenel_ortho_param_order
_jana_atom_site_displace_crenel_ortho_param_coeff
? ? ? ? ?

loop_
_jana_atom_site_u_legendre_atom_site_label
_jana_atom_site_u_legendre_tens_elem
_jana_atom_site_u_legendre_param_order
_jana_atom_site_u_legendre_param_coeff
? ? ? ?

loop_
_jana_atom_site_u_xharm_atom_site_label
_jana_atom_site_u_xharm_tens_elem
_jana_atom_site_u_xharm_param_order
_jana_atom_site_u_xharm_param_coeff
? ? ? ?

loop_
_jana_atom_site_u_crenel_ortho_atom_site_label
_jana_atom_site_u_crenel_ortho_tens_elem
_jana_atom_site_u_crenel_ortho_id
_jana_atom_site_u_crenel_ortho_param_order
_jana_atom_site_u_crenel_ortho_param_coeff
? ? ? ? ?

loop_
_jana_atom_site_adp_c_fourier_atom_site_label
_jana_atom_site_adp_c_fourier_tens_elem
_jana_atom_site_adp_c_fourier_wave_vector_seq_id
_jana_atom_site_adp_c_fourier_param_cos
_jana_atom_site_adp_c_fourier_param_sin
? ? ? ? ?

loop_
_jana_atom_site_adp_d_fourier_atom_site_label
_jana_atom_site_adp_d_fourier_tens_elem
_jana_atom_site_adp_d_fourier_wave_vector_seq_id
_jana_atom_site_adp_d_fourier_param_cos
_jana_atom_site_adp_d_fourier_param_sin
? ? ? ? ?

loop_
_jana_atom_site_adp_e_fourier_atom_site_label
_jana_atom_site_adp_e_fourier_tens_elem
_jana_atom_site_adp_e_fourier_wave_vector_seq_id
_jana_atom_site_adp_e_fourier_param_cos
_jana_atom_site_adp_e_fourier_param_sin
? ? ? ? ?

loop_
_jana_atom_site_adp_f_fourier_atom_site_label
_jana_atom_site_adp_f_fourier_tens_elem
_jana_atom_site_adp_f_fourier_wave_vector_seq_id
_jana_atom_site_adp_f_fourier_param_cos
_jana_atom_site_adp_f_fourier_param_sin
? ? ? ? ?
